data_4505395
loop_
_publ_author_name
'Kirchner, Michael T.'
'Reddy, L. Sreenivas'
'Desiraju, Gautam R.'
'Jetti, Ram K. R.'
'Boese, Roland'

_publ_section_title
;
 Structural Variations and Polymorphism of Some Derivatives of
 6-Amino-2-phenylsulfonylimino- 1,2-dihydropyridine
;
_journal_issue 4
_journal_name_full 'Crystal Growth &amp; Design'
_journal_page_first 701
_journal_paper_doi 10.1021/cg049912t
_journal_volume 4
_journal_year 2004
_chemical_formula_moiety 'C12 H13 N3 O2 S'
_chemical_formula_sum 'C12 H13 N3 O2 S'
_chemical_formula_weight 263.31
_chemical_name_systematic
; 
  6-amino-2-(4-methylphenylsulfonylimino)-1,2-dihydropyridine  
;
_space_group_IT_number 14
_symmetry_cell_setting monoclinic
_symmetry_space_group_name_Hall '-P 2yn'
_symmetry_space_group_name_H-M 'P 1 21/n 1'
_atom_sites_solution_hydrogens geom
_atom_sites_solution_primary direct
_atom_sites_solution_secondary difmap
_audit_creation_method SHELXL-97
_cell_angle_alpha 90.00
_cell_angle_beta 113.457(8)
_cell_angle_gamma 90.00
_cell_formula_units_Z 8
_cell_length_a 15.015(6)
_cell_length_b 10.880(5)
_cell_length_c 17.066(7)
_cell_measurement_reflns_used 5643
_cell_measurement_temperature 253(2)
_cell_measurement_theta_max 25.85
_cell_measurement_theta_min 2.28
_cell_volume 2557.6(19)
_computing_cell_refinement
;
BRUKER AXS SAINT program Vers.6.01
;
_computing_data_collection 'BRUKER AXS SMART Vers. 5.054 1997/98'
_computing_data_reduction
;
BRUKER AXS SAINT program Vers.6.01
;
_computing_molecular_graphics
;
BRUKER AXS SHELXTL Vers.6.12, DOS/WIN95/NT/2000/ME
;
_computing_publication_material
;
BRUKER AXS SHELXTL Vers.6.12, DOS/WIN95/NT/2000/ME
;
_computing_structure_refinement
;
BRUKER AXS SHELXTL Vers.6.12, DOS/WIN95/NT/2000/ME
;
_computing_structure_solution
;
BRUKER AXS SHELXTL Vers.6.12, DOS/WIN95/NT/2000/ME
;
_diffrn_ambient_temperature 253(2)
_diffrn_detector_area_resol_mean 8.192
_diffrn_measured_fraction_theta_full 0.992
_diffrn_measured_fraction_theta_max 0.992
_diffrn_measurement_device_type 'Siemens SMART CCD area detector system'
_diffrn_measurement_method
;
 Full sphere data collection 
 in omega at 0.3 deg scan width, 
 two runs with 720 frames, phi =  0, 270(deg) 
 two runs with 436 frames, phi = 88, 180 deg) 
;
_diffrn_radiation_monochromator graphite
_diffrn_radiation_source 'fine-focus sealed tube'
_diffrn_radiation_type MoK\a
_diffrn_radiation_wavelength 0.71073
_diffrn_reflns_av_R_equivalents 0.0771
_diffrn_reflns_av_sigmaI/netI 0.0636
_diffrn_reflns_limit_h_max 19
_diffrn_reflns_limit_h_min -20
_diffrn_reflns_limit_k_max 14
_diffrn_reflns_limit_k_min -14
_diffrn_reflns_limit_l_max 22
_diffrn_reflns_limit_l_min -22
_diffrn_reflns_number 32477
_diffrn_reflns_theta_full 28.51
_diffrn_reflns_theta_max 28.51
_diffrn_reflns_theta_min 1.53
_exptl_absorpt_coefficient_mu 0.251
_exptl_absorpt_correction_T_max 0.97
_exptl_absorpt_correction_T_min 0.83
_exptl_absorpt_correction_type empirical
_exptl_absorpt_process_details
; 
 Siemens SADABS program multi-scan V2.03
 R.H. Blessing, Acta Cryst. (1995) A51 33-38 
;
_exptl_crystal_colour colourless
_exptl_crystal_density_diffrn 1.368
_exptl_crystal_density_method 'not measured'
_exptl_crystal_description block
_exptl_crystal_F_000 1104
_exptl_crystal_size_max 0.32
_exptl_crystal_size_mid 0.19
_exptl_crystal_size_min 0.12
_refine_diff_density_max 0.414
_refine_diff_density_min -0.267
_refine_diff_density_rms 0.080
_refine_ls_extinction_method none
_refine_ls_goodness_of_fit_ref 1.003
_refine_ls_hydrogen_treatment mixed
_refine_ls_matrix_type full
_refine_ls_number_parameters 325
_refine_ls_number_reflns 6436
_refine_ls_number_restraints 0
_refine_ls_restrained_S_all 1.003
_refine_ls_R_factor_all 0.1243
_refine_ls_R_factor_gt 0.0565
_refine_ls_shift/su_max 0.001
_refine_ls_shift/su_mean 0.000
_refine_ls_structure_factor_coef Fsqd
_refine_ls_weighting_details 'calc w=1/[\s^2^(Fo^2^)+(0.0886P)^2^+0.0000P] where P=(Fo^2^+2Fc^2^)/3'
_refine_ls_weighting_scheme calc
_refine_ls_wR_factor_gt 0.1296
_refine_ls_wR_factor_ref 0.1688
_reflns_number_gt 3422
_reflns_number_total 6436
_reflns_threshold_expression >2sigma(I)
_cod_data_source_file cg049912tsi20040309_075809.cif
_cod_data_source_block 3e(Form-I)
_cod_depositor_comments
;
The following automatic conversions were performed:

'_symmetry_cell_setting' value 'Monoclinic' changed to 'monoclinic'
according to /home/saulius/struct/CIF-dictionaries/cif_core.dic
dictionary named 'cif_core.dic' version 2.4.1 from 2010-06-29.

Automatic conversion script
Id: cif_fix_values 1715 2011-07-08 13:25:40Z adriana 
;
_cod_original_sg_symbol_H-M 'P 21 /n'
_cod_database_code 4505395

loop_
_symmetry_equiv_pos_as_xyz
'x, y, z'
'-x+1/2, y+1/2, -z+1/2'
'-x, -y, -z'
'x-1/2, -y-1/2, z-1/2'

loop_
_atom_site_label
_atom_site_type_symbol
_atom_site_fract_x
_atom_site_fract_y
_atom_site_fract_z
_atom_site_U_iso_or_equiv
_atom_site_adp_type
_atom_site_occupancy
_atom_site_symmetry_multiplicity
_atom_site_calc_flag
_atom_site_refinement_flags
N1 N 0.90693(14) -0.11600(18) 0.02937(12) 0.0420(5) Uani 1 1 d .
H1 H 0.9007 -0.0301 0.0259 0.050 Uiso 1 1 d R
O1 O 0.66351(14) -0.30902(17) -0.17324(12) 0.0606(5) Uani 1 1 d .
O2 O 0.59561(13) -0.10445(17) -0.18844(11) 0.0597(5) Uani 1 1 d .
C2 C 0.83938(18) -0.1903(2) -0.02997(15) 0.0426(6) Uani 1 1 d .
C3 C 0.8565(2) -0.3152(2) -0.02256(18) 0.0556(7) Uani 1 1 d .
H3 H 0.8133 -0.3696 -0.0624 0.067 Uiso 1 1 d R
O3 O 0.94795(13) 0.33150(17) 0.08961(11) 0.0580(5) Uani 1 1 d .
C4 C 0.9382(2) -0.3596(3) 0.04415(19) 0.0595(7) Uani 1 1 d .
H4 H 0.9489 -0.4449 0.0493 0.071 Uiso 1 1 d R
O4 O 0.94812(13) 0.13477(17) 0.15582(11) 0.0575(5) Uani 1 1 d .
C5 C 1.0035(2) -0.2835(2) 0.10260(17) 0.0533(7) Uani 1 1 d .
H5 H 1.0584 -0.3159 0.1472 0.064 Uiso 1 1 d R
C6 C 0.98763(18) -0.1583(2) 0.09500(15) 0.0441(6) Uani 1 1 d .
N7 N 1.04870(16) -0.0767(2) 0.14849(14) 0.0580(6) Uani 1 1 d .
H7A H 1.0237 -0.0023 0.1483 0.070 Uiso 1 1 d R
H7B H 1.0862 -0.1148 0.1996 0.070 Uiso 1 1 d R
N8 N 0.76287(15) -0.12733(18) -0.08890(12) 0.0459(5) Uani 1 1 d .
S9 S 0.66134(5) -0.19414(6) -0.13354(4) 0.0476(2) Uani 1 1 d .
C10 C 0.6219(2) -0.2237(3) -0.05166(18) 0.0537(7) Uani 1 1 d .
C11 C 0.6102(3) -0.3408(3) -0.0285(2) 0.0860(11) Uani 1 1 d .
H11 H 0.6253 -0.4088 -0.0549 0.103 Uiso 1 1 d R
C12 C 0.5752(4) -0.3568(5) 0.0355(3) 0.1165(17) Uani 1 1 d .
H12 H 0.5665 -0.4370 0.0517 0.140 Uiso 1 1 d R
C13 C 0.5531(3) -0.2597(6) 0.0753(2) 0.1045(15) Uani 1 1 d .
C14 C 0.5701(3) -0.1462(5) 0.0532(3) 0.1102(15) Uani 1 1 d .
H14 H 0.5589 -0.0781 0.0819 0.132 Uiso 1 1 d R
C15 C 0.6032(3) -0.1270(4) -0.0099(2) 0.0871(11) Uani 1 1 d .
H15 H 0.6131 -0.0463 -0.0244 0.105 Uiso 1 1 d R
C16 C 0.5110(4) -0.2811(6) 0.1409(3) 0.171(3) Uani 1 1 d .
H16A H 0.4998 -0.2027 0.1624 0.257 Uiso 1 1 d R
H16B H 0.5561 -0.3293 0.1877 0.257 Uiso 1 1 d R
H16C H 0.4500 -0.3251 0.1148 0.257 Uiso 1 1 d R
N17 N 0.73949(14) 0.14083(17) -0.13251(12) 0.0405(5) Uani 1 1 d .
H17 H 0.7442 0.0597 -0.1223 0.049 Uiso 1 1 d R
C18 C 0.78826(17) 0.2167(2) -0.06528(15) 0.0409(6) Uani 1 1 d .
C19 C 0.77816(19) 0.3415(2) -0.08095(18) 0.0527(7) Uani 1 1 d .
H19 H 0.8076 0.3976 -0.0361 0.063 Uiso 1 1 d R
C20 C 0.72481(19) 0.3837(2) -0.16239(18) 0.0543(7) Uani 1 1 d .
H20 H 0.7198 0.4688 -0.1727 0.065 Uiso 1 1 d R
C21 C 0.67909(19) 0.3049(2) -0.22854(17) 0.0488(6) Uani 1 1 d .
H21 H 0.6444 0.3352 -0.2840 0.059 Uiso 1 1 d R
C22 C 0.68455(18) 0.1800(2) -0.21278(15) 0.0423(6) Uani 1 1 d .
N23 N 0.64012(16) 0.0951(2) -0.27228(13) 0.0560(6) Uani 1 1 d .
H23A H 0.5836 0.1266 -0.3194 0.067 Uiso 1 1 d R
H23B H 0.6318 0.0200 -0.2565 0.067 Uiso 1 1 d R
N24 N 0.84087(15) 0.15393(18) 0.00773(12) 0.0454(5) Uani 1 1 d .
S25 S 0.89335(5) 0.22590(6) 0.09438(4) 0.0461(2) Uani 1 1 d .
C26 C 0.8031(2) 0.2763(2) 0.12829(17) 0.0510(7) Uani 1 1 d .
C27 C 0.8104(3) 0.3900(3) 0.1659(2) 0.0851(11) Uani 1 1 d .
H27 H 0.8583 0.4460 0.1663 0.102 Uiso 1 1 d R
C28 C 0.7469(3) 0.4207(4) 0.2027(3) 0.1084(14) Uani 1 1 d .
H28 H 0.7514 0.4989 0.2273 0.130 Uiso 1 1 d R
C29 C 0.6765(3) 0.3394(4) 0.2047(2) 0.0871(11) Uani 1 1 d .
C30 C 0.6687(3) 0.2314(4) 0.1642(3) 0.0871(11) Uani 1 1 d .
H30 H 0.6193 0.1764 0.1616 0.104 Uiso 1 1 d R
C31 C 0.7311(2) 0.1990(3) 0.1266(2) 0.0724(9) Uani 1 1 d .
H31 H 0.7238 0.1223 0.0994 0.087 Uiso 1 1 d R
C32 C 0.6129(3) 0.3700(5) 0.2519(3) 0.1360(19) Uani 1 1 d .
H32A H 0.5684 0.3026 0.2460 0.204 Uiso 1 1 d R
H32B H 0.5762 0.4442 0.2281 0.204 Uiso 1 1 d R
H32C H 0.6532 0.3830 0.3119 0.204 Uiso 1 1 d R

loop_
_atom_site_aniso_label
_atom_site_aniso_U_11
_atom_site_aniso_U_22
_atom_site_aniso_U_33
_atom_site_aniso_U_23
_atom_site_aniso_U_13
_atom_site_aniso_U_12
N1 0.0461(12) 0.0389(11) 0.0381(11) 0.0016(9) 0.0137(10) 0.0030(9)
O1 0.0683(13) 0.0517(11) 0.0503(11) -0.0161(9) 0.0116(10) -0.0086(9)
O2 0.0562(11) 0.0592(11) 0.0479(11) 0.0076(9) 0.0039(9) -0.0008(9)
C2 0.0489(15) 0.0439(13) 0.0348(13) -0.0009(11) 0.0164(11) -0.0015(12)
C3 0.0630(18) 0.0419(14) 0.0521(17) -0.0063(13) 0.0126(14) -0.0009(13)
O3 0.0558(11) 0.0586(11) 0.0526(11) -0.0090(9) 0.0141(9) -0.0147(10)
C4 0.0683(19) 0.0436(15) 0.0603(18) 0.0024(14) 0.0189(16) 0.0112(14)
O4 0.0610(12) 0.0612(11) 0.0388(10) 0.0014(9) 0.0076(9) 0.0150(10)
C5 0.0555(17) 0.0534(16) 0.0438(15) 0.0056(13) 0.0121(13) 0.0121(13)
C6 0.0412(14) 0.0509(15) 0.0381(14) 0.0010(12) 0.0136(11) 0.0034(12)
N7 0.0517(13) 0.0553(14) 0.0515(14) -0.0029(11) 0.0043(11) 0.0069(11)
N8 0.0491(13) 0.0397(11) 0.0406(12) 0.0006(9) 0.0091(10) -0.0025(10)
S9 0.0513(4) 0.0448(4) 0.0377(4) -0.0001(3) 0.0082(3) -0.0042(3)
C10 0.0493(16) 0.0594(17) 0.0457(16) 0.0039(13) 0.0117(13) -0.0060(13)
C11 0.107(3) 0.078(2) 0.069(2) 0.0052(19) 0.031(2) -0.020(2)
C12 0.135(4) 0.133(4) 0.077(3) 0.021(3) 0.038(3) -0.057(3)
C13 0.082(3) 0.175(5) 0.054(2) -0.001(3) 0.025(2) -0.036(3)
C14 0.121(4) 0.141(4) 0.089(3) -0.013(3) 0.063(3) 0.004(3)
C15 0.111(3) 0.083(2) 0.084(3) -0.007(2) 0.056(2) 0.000(2)
C16 0.143(5) 0.307(8) 0.083(3) -0.007(4) 0.066(3) -0.066(5)
N17 0.0437(11) 0.0370(10) 0.0363(11) 0.0020(9) 0.0113(9) 0.0028(9)
C18 0.0404(13) 0.0411(13) 0.0387(13) 0.0012(11) 0.0130(11) 0.0025(11)
C19 0.0591(17) 0.0386(14) 0.0512(16) -0.0006(12) 0.0121(13) -0.0027(12)
C20 0.0557(17) 0.0397(14) 0.0589(17) 0.0107(13) 0.0137(14) 0.0016(12)
C21 0.0509(16) 0.0463(14) 0.0441(15) 0.0122(12) 0.0137(12) 0.0100(12)
C22 0.0426(14) 0.0467(14) 0.0369(14) 0.0038(11) 0.0151(11) 0.0048(11)
N23 0.0687(15) 0.0462(12) 0.0376(12) 0.0015(10) 0.0049(11) 0.0035(11)
N24 0.0529(13) 0.0390(11) 0.0372(12) -0.0012(9) 0.0106(10) 0.0033(10)
S25 0.0467(4) 0.0462(4) 0.0379(4) -0.0036(3) 0.0087(3) 0.0018(3)
C26 0.0561(17) 0.0466(15) 0.0448(15) -0.0023(12) 0.0142(13) 0.0033(13)
C27 0.096(3) 0.062(2) 0.115(3) -0.027(2) 0.060(2) -0.0087(19)
C28 0.124(3) 0.088(3) 0.136(4) -0.049(3) 0.076(3) -0.002(3)
C29 0.080(3) 0.104(3) 0.086(3) -0.023(2) 0.043(2) 0.004(2)
C30 0.072(2) 0.096(3) 0.104(3) -0.016(2) 0.047(2) -0.012(2)
C31 0.069(2) 0.0671(19) 0.085(2) -0.0242(18) 0.0341(18) -0.0121(17)
C32 0.118(4) 0.171(5) 0.154(4) -0.051(4) 0.091(3) -0.004(3)

loop_
_atom_type_symbol
_atom_type_description
_atom_type_scat_dispersion_real
_atom_type_scat_dispersion_imag
_atom_type_scat_source
C C 0.0033 0.0016 'International Tables Vol C Tables 4.2.6.8 and 6.1.1.4'
H H 0.0000 0.0000 'International Tables Vol C Tables 4.2.6.8 and 6.1.1.4'
N N 0.0061 0.0033 'International Tables Vol C Tables 4.2.6.8 and 6.1.1.4'
O O 0.0106 0.0060 'International Tables Vol C Tables 4.2.6.8 and 6.1.1.4'
S S 0.1246 0.1234 'International Tables Vol C Tables 4.2.6.8 and 6.1.1.4'

loop_
_geom_angle_atom_site_label_1
_geom_angle_atom_site_label_2
_geom_angle_atom_site_label_3
_geom_angle
C6 N1 C2 124.2(2)
N8 C2 N1 113.8(2)
N8 C2 C3 129.1(2)
N1 C2 C3 117.1(2)
C2 C3 C4 119.4(3)
C5 C4 C3 122.2(3)
C4 C5 C6 118.8(2)
N7 C6 N1 118.7(2)
N7 C6 C5 122.9(2)
N1 C6 C5 118.3(2)
C2 N8 S9 119.25(17)
O1 S9 O2 115.09(12)
O1 S9 N8 115.49(12)
O2 S9 N8 106.35(11)
O1 S9 C10 107.27(13)
O2 S9 C10 106.38(13)
N8 S9 C10 105.50(12)
C15 C10 C11 119.5(3)
C15 C10 S9 118.8(2)
C11 C10 S9 121.7(3)
C10 C11 C12 118.2(4)
C13 C12 C11 122.2(4)
C14 C13 C12 117.4(4)
C14 C13 C16 122.2(5)
C12 C13 C16 120.4(5)
C13 C14 C15 121.9(4)
C10 C15 C14 120.6(4)
C22 N17 C18 124.5(2)
N24 C18 N17 112.8(2)
N24 C18 C19 130.4(2)
N17 C18 C19 116.8(2)
C20 C19 C18 119.9(2)
C21 C20 C19 121.6(2)
C20 C21 C22 119.0(2)
N23 C22 N17 117.9(2)
N23 C22 C21 123.9(2)
N17 C22 C21 118.1(2)
C18 N24 S25 119.95(17)
O3 S25 O4 114.83(12)
O3 S25 N24 115.35(11)
O4 S25 N24 105.55(11)
O3 S25 C26 107.55(12)
O4 S25 C26 105.47(12)
N24 S25 C26 107.47(13)
C31 C26 C27 118.6(3)
C31 C26 S25 120.7(2)
C27 C26 S25 120.3(2)
C28 C27 C26 119.3(3)
C27 C28 C29 122.0(3)
C30 C29 C28 117.1(3)
C30 C29 C32 121.5(4)
C28 C29 C32 121.4(4)
C29 C30 C31 121.8(3)
C26 C31 C30 121.0(3)

loop_
_geom_bond_atom_site_label_1
_geom_bond_atom_site_label_2
_geom_bond_distance
N1 C6 1.362(3)
N1 C2 1.375(3)
O1 S9 1.428(2)
O2 S9 1.4381(19)
C2 N8 1.371(3)
C2 C3 1.379(4)
C3 C4 1.386(4)
O3 S25 1.4325(19)
C4 C5 1.365(4)
O4 S25 1.4395(18)
C5 C6 1.381(4)
C6 N7 1.340(3)
N8 S9 1.584(2)
S9 C10 1.751(3)
C10 C15 1.361(4)
C10 C11 1.365(4)
C11 C12 1.400(5)
C12 C13 1.364(7)
C13 C14 1.344(6)
C13 C16 1.508(6)
C14 C15 1.369(5)
N17 C22 1.356(3)
N17 C18 1.366(3)
C18 N24 1.363(3)
C18 C19 1.381(3)
C19 C20 1.377(4)
C20 C21 1.365(4)
C21 C22 1.381(3)
C22 N23 1.338(3)
N24 S25 1.579(2)
S25 C26 1.759(3)
C26 C31 1.362(4)
C26 C27 1.377(4)
C27 C28 1.376(5)
C28 C29 1.389(5)
C29 C30 1.345(5)
C29 C32 1.511(5)
C30 C31 1.375(4)
